data_7008270
loop_
_publ_author_name
'Copping, Roy'
'Gaunt, Andrew J.'
'May, Iain'
'Sarsfield, Mark J.'
'Collison, David'
'Helliwell, Madeleine'
'Denniss, Iain S.'
'Apperley, David C.'

_publ_section_title
;
 Trivalent lanthanide lacunary phosphomolybdate complexes: a structural
 and spectroscopic study across the series [Ln(PMo11O39)2]11-.
;
_journal_issue 7
_journal_name_full 'Dalton transactions (Cambridge, England : 2003)'
_journal_page_first 1256
_journal_page_last 1262
_journal_paper_doi 10.1039/b500408j
_journal_year 2005
_chemical_formula_sum 'H156 Mo44 N22 O190 P4 Pr2'
_chemical_formula_weight 8132.53
_chemical_name_systematic
;
?
;
_space_group_IT_number 15
_symmetry_cell_setting monoclinic
_symmetry_space_group_name_Hall '-C 2yc'
_symmetry_space_group_name_H-M 'C 1 2/c 1'
_atom_sites_solution_hydrogens geom
_atom_sites_solution_primary direct
_atom_sites_solution_secondary difmap
_audit_creation_method SHELXL-97
_cell_angle_alpha 90.00
_cell_angle_beta 117.8330(10)
_cell_angle_gamma 90.00
_cell_formula_units_Z 2
_cell_length_a 37.8063(18)
_cell_length_b 13.0001(6)
_cell_length_c 19.6389(9)
_cell_measurement_reflns_used 8557
_cell_measurement_temperature 100(2)
_cell_measurement_theta_max 28.2815
_cell_measurement_theta_min 2.2735
_cell_volume 8535.6(7)
_computing_cell_refinement 'SAINT, Bruker'
_computing_data_collection 'SMART, Bruker'
_computing_data_reduction 'SAINT, Bruker'
_computing_molecular_graphics 'XSHELL, Bruker'
_computing_publication_material 'XP, Bruker; Diamond 2.1e, Bruker'
_computing_structure_refinement 'SHELXL-97 (Sheldrick, 1997)'
_computing_structure_solution 'SHELXS-97 (Sheldrick, 1990)'
_diffrn_ambient_temperature 100(2)
_diffrn_measured_fraction_theta_full 0.959
_diffrn_measured_fraction_theta_max 0.959
_diffrn_measurement_device_type 'SMART platform CCD, Bruker'
_diffrn_measurement_method 'omega scans'
_diffrn_radiation_monochromator graphite
_diffrn_radiation_source 'fine-focus sealed tube'
_diffrn_radiation_type MoK\a
_diffrn_radiation_wavelength 0.71073
_diffrn_reflns_av_R_equivalents 0.0185
_diffrn_reflns_av_sigmaI/netI 0.0173
_diffrn_reflns_limit_h_max 49
_diffrn_reflns_limit_h_min -48
_diffrn_reflns_limit_k_max 17
_diffrn_reflns_limit_k_min -17
_diffrn_reflns_limit_l_max 25
_diffrn_reflns_limit_l_min -25
_diffrn_reflns_number 37298
_diffrn_reflns_theta_full 28.31
_diffrn_reflns_theta_max 28.31
_diffrn_reflns_theta_min 1.68
_exptl_absorpt_coefficient_mu 3.846
_exptl_absorpt_correction_T_max 1.000000
_exptl_absorpt_correction_T_min 0.609737
_exptl_absorpt_correction_type multi-scan
_exptl_absorpt_process_details 'SADABS, Bruker'
_exptl_crystal_colour yellow
_exptl_crystal_density_diffrn 3.164
_exptl_crystal_density_method 'not measured'
_exptl_crystal_description 'tetragonal block'
_exptl_crystal_F_000 7712
_exptl_crystal_size_max 0.25
_exptl_crystal_size_mid 0.22
_exptl_crystal_size_min 0.08
_refine_diff_density_max 2.518
_refine_diff_density_min -0.969
_refine_diff_density_rms 0.148
_refine_ls_extinction_method none
_refine_ls_goodness_of_fit_ref 1.105
_refine_ls_hydrogen_treatment mixed
_refine_ls_matrix_type full
_refine_ls_number_parameters 529
_refine_ls_number_reflns 10189
_refine_ls_number_restraints 1
_refine_ls_restrained_S_all 1.106
_refine_ls_R_factor_all 0.0272
_refine_ls_R_factor_gt 0.0261
_refine_ls_shift/su_max 0.001
_refine_ls_shift/su_mean 0.000
_refine_ls_structure_factor_coef Fsqd
_refine_ls_weighting_details 'calc w=1/[\s^2^(Fo^2^)+(0.0260P)^2^+94.1891P] where P=(Fo^2^+2Fc^2^)/3'
_refine_ls_weighting_scheme calc
_refine_ls_wR_factor_gt 0.0644
_refine_ls_wR_factor_ref 0.0650
_reflns_number_gt 9890
_reflns_number_total 10189
_reflns_threshold_expression >2sigma(I)
_cod_data_source_file b500408j.txt
_cod_data_source_block ajg34c2c
_cod_depositor_comments
;
The following automatic conversions were performed:
'_symmetry_cell_setting' value 'Monoclinic' changed to 'monoclinic'
according to '/home/saulius/struct/CIF-dictionaries/cif_core.dic'
dictionary named 'cif_core.dic' version 2.4.1 from 2010-06-29.

Automatic conversion script
Id: cif_fix_enum 1527 2010-12-29 10:47:43Z saulius 
;
_cod_original_sg_symbol_H-M C2/c
_cod_database_code 7008270

loop_
_symmetry_equiv_pos_as_xyz
'x, y, z'
'-x, y, -z+1/2'
'x+1/2, y+1/2, z'
'-x+1/2, y+1/2, -z+1/2'
'-x, -y, -z'
'x, -y, z-1/2'
'-x+1/2, -y+1/2, -z'
'x+1/2, -y+1/2, z-1/2'

loop_
_atom_site_label
_atom_site_type_symbol
_atom_site_fract_x
_atom_site_fract_y
_atom_site_fract_z
_atom_site_U_iso_or_equiv
_atom_site_adp_type
_atom_site_occupancy
_atom_site_symmetry_multiplicity
_atom_site_calc_flag
_atom_site_refinement_flags
_atom_site_disorder_assembly
_atom_site_disorder_group
Pr1 Pr 0.0000 0.84676(2) 0.2500 0.00925(6) Uani 1 2 d S . .
Mo7 Mo 0.108443(9) 0.60096(2) 0.095066(18) 0.01078(6) Uani 1 1 d . . .
Mo1 Mo 0.108848(9) 0.95573(2) 0.371959(17) 0.00952(6) Uani 1 1 d . . .
Mo4 Mo 0.021936(9) 0.66428(2) 0.105997(18) 0.00979(6) Uani 1 1 d . . .
Mo6 Mo 0.066129(9) 0.83796(2) 0.038016(17) 0.01064(7) Uani 1 1 d . . .
Mo2 Mo 0.063957(9) 1.02110(2) 0.186079(17) 0.00956(6) Uani 1 1 d . . .
Mo9 Mo 0.159568(9) 0.96921(2) 0.174601(18) 0.00998(6) Uani 1 1 d . . .
Mo5 Mo 0.158740(10) 0.70013(2) 0.432084(17) 0.01164(7) Uani 1 1 d . . .
Mo8 Mo 0.159818(9) 0.52888(2) 0.302200(18) 0.01032(6) Uani 1 1 d . . .
Mo10 Mo 0.204709(9) 0.89403(2) 0.362806(17) 0.01092(7) Uani 1 1 d . . .
Mo11 Mo 0.203767(9) 0.73256(2) 0.224865(18) 0.01042(6) Uani 1 1 d . . .
Mo3 Mo 0.070794(9) 0.58801(2) 0.305433(18) 0.01063(6) Uani 1 1 d . . .
N1 N 0.23247(13) 0.1082(3) 0.0709(2) 0.0308(9) Uiso 1 1 d . . .
N2 N 0.16087(12) 0.2257(3) 0.5042(2) 0.0254(8) Uiso 1 1 d . . .
N3 N 0.03161(12) 0.7815(3) 0.8246(2) 0.0271(8) Uiso 1 1 d . . .
N4 N 0.15386(12) 0.2054(3) 0.2905(2) 0.0282(8) Uiso 1 1 d . . .
N5 N 0.06948(12) 0.3595(3) 0.1488(2) 0.0258(8) Uiso 1 1 d . . .
N6S N 0.2320(4) 0.0923(8) 0.5839(7) 0.023(3) Uiso 0.30 1 d P . .
N6T N 0.2327(7) 0.1705(18) 0.4562(13) 0.034(5) Uiso 0.20 1 d P . .
O1 O 0.06068(8) 0.9206(2) 0.35603(14) 0.0113(5) Uani 1 1 d . . .
O2 O 0.02125(8) 0.9873(2) 0.19346(15) 0.0126(5) Uani 1 1 d . . .
O3 O 0.04672(8) 0.7034(2) 0.30096(15) 0.0124(5) Uani 1 1 d . . .
O4 O 0.01001(8) 0.7663(2) 0.14965(15) 0.0114(5) Uani 1 1 d . . .
O5 O 0.12680(8) 1.0279(2) 0.45297(16) 0.0158(5) Uani 1 1 d . . .
O6 O 0.09441(8) 1.0567(2) 0.29593(15) 0.0117(5) Uani 1 1 d . . .
O7 O 0.05413(8) 1.1429(2) 0.15004(16) 0.0153(5) Uani 1 1 d . . .
O8 O 0.13085(8) 0.8199(2) 0.41828(15) 0.0123(5) Uani 1 1 d . . .
O9 O 0.09117(7) 0.86786(19) 0.25472(14) 0.0089(5) Uani 1 1 d . . .
O10 O 0.11402(8) 0.6140(2) 0.40851(15) 0.0132(5) Uani 1 1 d . . .
O11 O 0.05591(8) 0.9454(2) 0.09912(15) 0.0120(5) Uani 1 1 d . . .
O12 O 0.04413(8) 0.4969(2) 0.32342(16) 0.0161(5) Uani 1 1 d . . .
O13 O -0.02243(8) 0.6056(2) 0.05099(16) 0.0159(5) Uani 1 1 d . . .
O14 O 0.04645(8) 0.5811(2) 0.19325(15) 0.0120(5) Uani 1 1 d . . .
O15 O 0.02115(8) 0.7676(2) 0.02690(14) 0.0117(5) Uani 1 1 d . . .
O16 O 0.05462(8) 0.5852(2) 0.06424(15) 0.0126(5) Uani 1 1 d . . .
O17 O 0.04811(8) 0.9026(2) -0.04628(15) 0.0148(5) Uani 1 1 d . . .
O18 O 0.11196(8) 0.4898(2) 0.30016(15) 0.0130(5) Uani 1 1 d . . .
O19 O 0.08824(7) 0.74141(19) 0.15475(14) 0.0086(5) Uani 1 1 d . . .
O20 O 0.12181(7) 0.69036(19) 0.29363(14) 0.0092(5) Uani 1 1 d . . .
O21 O 0.12413(8) 1.0289(2) 0.19742(15) 0.0126(5) Uani 1 1 d . . .
O22 O 0.18324(8) 0.6882(2) 0.52890(15) 0.0160(5) Uani 1 1 d . . .
O23 O 0.16405(8) 0.9541(2) 0.36996(15) 0.0125(5) Uani 1 1 d . . .
O24 O 0.24601(8) 0.9437(2) 0.43751(15) 0.0159(5) Uani 1 1 d . . .
O25 O 0.20195(8) 0.9800(2) 0.28172(15) 0.0128(5) Uani 1 1 d . . .
O26 O 0.19717(8) 0.7736(2) 0.41371(15) 0.0125(5) Uani 1 1 d . . .
O27 O 0.15366(7) 0.82232(19) 0.24623(14) 0.0096(5) Uani 1 1 d . . .
O28 O 0.18056(8) 0.5766(2) 0.40200(15) 0.0132(5) Uani 1 1 d . . .
O29 O 0.12051(8) 0.8990(2) 0.09168(15) 0.0126(5) Uani 1 1 d . . .
O30 O 0.12621(8) 0.5303(2) 0.18509(15) 0.0134(5) Uani 1 1 d . . .
O31 O 0.08893(8) 0.7244(2) 0.02016(15) 0.0133(5) Uani 1 1 d . . .
O32 O 0.11545(9) 0.5178(2) 0.03589(16) 0.0174(6) Uani 1 1 d . . .
O33 O 0.18349(8) 0.4151(2) 0.31299(16) 0.0168(6) Uani 1 1 d . . .
O34 O 0.15725(8) 0.6772(2) 0.13796(15) 0.0125(5) Uani 1 1 d . . .
O35 O 0.19247(8) 0.6160(2) 0.27866(15) 0.0127(5) Uani 1 1 d . . .
O36 O 0.19746(8) 0.8558(2) 0.17501(15) 0.0127(5) Uani 1 1 d . . .
O37 O 0.17503(8) 1.0639(2) 0.13407(16) 0.0148(5) Uani 1 1 d . . .
O38 O 0.23069(8) 0.7930(2) 0.32173(15) 0.0125(5) Uani 1 1 d . . .
O39 O 0.24135(8) 0.6764(2) 0.21399(17) 0.0177(6) Uani 1 1 d . . .
O1S O 0.21277(11) 0.4613(3) 0.1810(2) 0.0340(8) Uiso 1 1 d . . .
O2S O 0.18503(10) 0.5601(3) 0.0278(2) 0.0304(7) Uiso 1 1 d . . .
O3S O 0.17260(10) 0.2760(3) 0.17532(19) 0.0277(7) Uiso 1 1 d . . .
O4S O 0.23072(13) 0.1960(4) 0.3991(3) 0.0277(9) Uiso 0.75 1 d P . .
O5S O 0.10650(11) 0.2886(3) 0.3475(2) 0.0311(7) Uiso 1 1 d . . .
O6S O 0.01195(11) 0.3820(3) 0.3981(2) 0.0317(8) Uiso 1 1 d . . .
O7S O 0.95065(11) 0.8807(3) 0.0083(2) 0.0362(8) Uiso 1 1 d . . .
O8S O 0.90096(11) 0.7042(3) 0.9544(2) 0.0349(8) Uiso 1 1 d . . .
O9S O 0.23345(15) 0.1115(4) 0.5316(3) 0.0358(11) Uiso 0.75 1 d P . .
P1 P 0.11330(3) 0.78156(7) 0.23767(5) 0.00748(16) Uani 1 1 d . . .

loop_
_atom_site_aniso_label
_atom_site_aniso_U_11
_atom_site_aniso_U_22
_atom_site_aniso_U_33
_atom_site_aniso_U_23
_atom_site_aniso_U_13
_atom_site_aniso_U_12
Pr1 0.01005(13) 0.00886(12) 0.00978(12) 0.000 0.00543(10) 0.000
Mo7 0.01244(15) 0.01055(14) 0.01057(14) -0.00215(11) 0.00639(12) -0.00043(11)
Mo1 0.00988(14) 0.01044(14) 0.00975(13) -0.00230(11) 0.00584(11) -0.00153(11)
Mo4 0.00966(14) 0.00913(14) 0.01078(14) -0.00166(11) 0.00493(11) -0.00140(11)
Mo6 0.01412(15) 0.00980(14) 0.00806(13) -0.00005(11) 0.00523(12) -0.00189(11)
Mo2 0.01149(14) 0.00754(14) 0.01199(14) 0.00094(11) 0.00743(12) 0.00015(11)
Mo9 0.01119(14) 0.00963(14) 0.01153(14) -0.00026(11) 0.00732(12) -0.00185(11)
Mo5 0.01315(15) 0.01211(15) 0.00864(13) 0.00137(11) 0.00423(12) 0.00047(11)
Mo8 0.01033(14) 0.00883(14) 0.01244(14) 0.00096(11) 0.00585(12) 0.00110(11)
Mo10 0.00844(14) 0.01426(15) 0.01014(14) -0.00238(11) 0.00440(11) -0.00162(11)
Mo11 0.01016(14) 0.01084(14) 0.01282(14) -0.00090(11) 0.00751(12) -0.00015(11)
Mo3 0.01106(14) 0.00882(14) 0.01418(14) 0.00199(11) 0.00772(12) 0.00047(11)
O1 0.0112(12) 0.0131(12) 0.0113(12) -0.0001(10) 0.0068(10) -0.0008(10)
O2 0.0138(13) 0.0115(12) 0.0142(12) 0.0019(10) 0.0080(10) 0.0005(10)
O3 0.0114(12) 0.0133(13) 0.0128(12) 0.0002(10) 0.0059(10) 0.0008(10)
O4 0.0127(12) 0.0123(12) 0.0111(12) 0.0009(10) 0.0071(10) 0.0006(10)
O5 0.0167(13) 0.0174(14) 0.0159(13) -0.0047(11) 0.0100(11) -0.0022(11)
O6 0.0135(12) 0.0101(12) 0.0131(12) -0.0011(10) 0.0075(10) -0.0014(10)
O7 0.0180(14) 0.0115(13) 0.0194(13) 0.0026(10) 0.0112(11) 0.0016(10)
O8 0.0137(13) 0.0129(12) 0.0123(12) -0.0012(10) 0.0077(10) -0.0006(10)
O9 0.0100(12) 0.0075(11) 0.0111(11) -0.0005(9) 0.0065(10) 0.0002(9)
O10 0.0141(13) 0.0142(13) 0.0115(12) 0.0027(10) 0.0062(10) -0.0010(10)
O11 0.0136(12) 0.0127(12) 0.0111(12) 0.0006(10) 0.0069(10) 0.0012(10)
O12 0.0167(13) 0.0149(13) 0.0193(13) 0.0027(11) 0.0104(11) -0.0033(11)
O13 0.0128(13) 0.0148(13) 0.0172(13) -0.0015(11) 0.0047(11) -0.0041(10)
O14 0.0138(12) 0.0084(12) 0.0139(12) -0.0003(10) 0.0065(10) -0.0014(10)
O15 0.0121(12) 0.0130(12) 0.0094(11) -0.0005(10) 0.0045(10) -0.0015(10)
O16 0.0127(12) 0.0124(12) 0.0127(12) -0.0022(10) 0.0059(10) -0.0028(10)
O17 0.0173(13) 0.0159(13) 0.0114(12) 0.0018(10) 0.0068(11) -0.0021(11)
O18 0.0137(13) 0.0105(12) 0.0152(12) 0.0022(10) 0.0071(11) 0.0005(10)
O19 0.0089(11) 0.0089(11) 0.0076(11) -0.0009(9) 0.0035(9) -0.0014(9)
O20 0.0100(12) 0.0093(12) 0.0091(11) 0.0012(9) 0.0050(10) 0.0016(9)
O21 0.0143(13) 0.0110(12) 0.0146(12) -0.0004(10) 0.0087(11) -0.0014(10)
O22 0.0145(13) 0.0193(14) 0.0121(12) 0.0018(11) 0.0045(11) 0.0006(11)
O23 0.0144(13) 0.0127(12) 0.0125(12) -0.0024(10) 0.0080(10) -0.0032(10)
O24 0.0108(13) 0.0221(14) 0.0147(13) -0.0025(11) 0.0058(11) -0.0039(11)
O25 0.0139(13) 0.0127(13) 0.0140(12) -0.0005(10) 0.0085(10) -0.0027(10)
O26 0.0111(12) 0.0142(13) 0.0129(12) 0.0017(10) 0.0061(10) 0.0012(10)
O27 0.0107(12) 0.0097(12) 0.0103(11) -0.0015(9) 0.0064(10) -0.0021(9)
O28 0.0125(12) 0.0127(13) 0.0127(12) 0.0017(10) 0.0044(10) 0.0019(10)
O29 0.0130(12) 0.0148(13) 0.0116(12) -0.0024(10) 0.0071(10) -0.0028(10)
O30 0.0151(13) 0.0118(13) 0.0139(12) -0.0004(10) 0.0072(11) 0.0004(10)
O31 0.0136(13) 0.0162(13) 0.0108(12) 0.0000(10) 0.0063(10) 0.0003(10)
O32 0.0201(14) 0.0187(14) 0.0165(13) -0.0067(11) 0.0111(12) -0.0006(11)
O33 0.0176(14) 0.0115(13) 0.0211(14) 0.0020(11) 0.0088(12) 0.0042(10)
O34 0.0123(12) 0.0140(13) 0.0126(12) -0.0022(10) 0.0070(10) -0.0011(10)
O35 0.0116(12) 0.0127(13) 0.0144(12) 0.0008(10) 0.0066(10) 0.0009(10)
O36 0.0124(12) 0.0145(13) 0.0141(12) 0.0000(10) 0.0086(10) -0.0005(10)
O37 0.0157(13) 0.0144(13) 0.0166(13) 0.0009(10) 0.0094(11) -0.0031(10)
O38 0.0092(12) 0.0163(13) 0.0123(12) -0.0016(10) 0.0053(10) -0.0017(10)
O39 0.0146(13) 0.0212(15) 0.0209(14) -0.0017(11) 0.0112(12) 0.0007(11)
P1 0.0081(4) 0.0072(4) 0.0079(4) -0.0005(3) 0.0044(3) -0.0004(3)

loop_
_atom_type_symbol
_atom_type_description
_atom_type_scat_dispersion_real
_atom_type_scat_dispersion_imag
_atom_type_scat_source
N N 0.0061 0.0033 'International Tables Vol C Tables 4.2.6.8 and 6.1.1.4'
H H 0.0000 0.0000 'International Tables Vol C Tables 4.2.6.8 and 6.1.1.4'
O O 0.0106 0.0060 'International Tables Vol C Tables 4.2.6.8 and 6.1.1.4'
P P 0.1023 0.0942 'International Tables Vol C Tables 4.2.6.8 and 6.1.1.4'
Mo Mo -1.6832 0.6857 'International Tables Vol C Tables 4.2.6.8 and 6.1.1.4'
Pr Pr -0.2180 2.8214 'International Tables Vol C Tables 4.2.6.8 and 6.1.1.4'

loop_
_geom_angle_atom_site_label_1
_geom_angle_atom_site_label_2
_geom_angle_atom_site_label_3
_geom_angle
_geom_angle_site_symmetry_1
_geom_angle_site_symmetry_3
_geom_angle_publ_flag
O4 Pr1 O4 128.62(12) . 2 ?
O4 Pr1 O3 72.13(9) . 2 ?
O4 Pr1 O3 69.15(9) 2 2 ?
O4 Pr1 O3 69.14(9) . . ?
O4 Pr1 O3 72.14(9) 2 . ?
O3 Pr1 O3 80.29(12) 2 . ?
O4 Pr1 O2 75.17(9) . . ?
O4 Pr1 O2 154.15(9) 2 . ?
O3 Pr1 O2 135.17(9) 2 . ?
O3 Pr1 O2 115.23(9) . . ?
O4 Pr1 O2 154.15(9) . 2 ?
O4 Pr1 O2 75.17(9) 2 2 ?
O3 Pr1 O2 115.23(9) 2 2 ?
O3 Pr1 O2 135.18(9) . 2 ?
O2 Pr1 O2 84.07(12) . 2 ?
O4 Pr1 O1 85.29(8) . 2 ?
O4 Pr1 O1 114.86(9) 2 2 ?
O3 Pr1 O1 74.97(9) 2 2 ?
O3 Pr1 O1 148.85(9) . 2 ?
O2 Pr1 O1 72.55(9) . 2 ?
O2 Pr1 O1 73.75(9) 2 2 ?
O4 Pr1 O1 114.87(9) . . ?
O4 Pr1 O1 85.29(8) 2 . ?
O3 Pr1 O1 148.86(9) 2 . ?
O3 Pr1 O1 74.97(9) . . ?
O2 Pr1 O1 73.75(9) . . ?
O2 Pr1 O1 72.56(9) 2 . ?
O1 Pr1 O1 134.07(12) 2 . ?
O32 Mo7 O30 103.85(13) . . ?
O32 Mo7 O16 101.87(13) . . ?
O30 Mo7 O16 96.49(12) . . ?
O32 Mo7 O34 101.84(13) . . ?
O30 Mo7 O34 89.49(12) . . ?
O16 Mo7 O34 153.35(12) . . ?
O32 Mo7 O31 97.19(12) . . ?
O30 Mo7 O31 158.53(11) . . ?
O16 Mo7 O31 83.12(11) . . ?
O34 Mo7 O31 82.01(11) . . ?
O32 Mo7 O19 167.42(12) . . ?
O30 Mo7 O19 88.14(10) . . ?
O16 Mo7 O19 72.56(10) . . ?
O34 Mo7 O19 81.74(10) . . ?
O31 Mo7 O19 71.19(9) . . ?
O5 Mo1 O1 103.80(13) . . ?
O5 Mo1 O6 101.61(13) . . ?
O1 Mo1 O6 98.52(12) . . ?
O5 Mo1 O8 99.43(12) . . ?
O1 Mo1 O8 91.63(12) . . ?
O6 Mo1 O8 153.65(11) . . ?
O5 Mo1 O23 93.27(12) . . ?
O1 Mo1 O23 161.36(11) . . ?
O6 Mo1 O23 85.08(11) . . ?
O8 Mo1 O23 78.04(11) . . ?
O5 Mo1 O9 171.15(11) . . ?
O1 Mo1 O9 84.44(10) . . ?
O6 Mo1 O9 73.60(10) . . ?
O8 Mo1 O9 83.35(10) . . ?
O23 Mo1 O9 79.02(9) . . ?
O13 Mo4 O4 104.43(13) . . ?
O13 Mo4 O14 104.10(12) . . ?
O4 Mo4 O14 96.93(12) . . ?
O13 Mo4 O15 98.78(12) . . ?
O4 Mo4 O15 87.62(11) . . ?
O14 Mo4 O15 154.68(11) . . ?
O13 Mo4 O16 96.96(12) . . ?
O4 Mo4 O16 156.63(11) . . ?
O14 Mo4 O16 86.73(11) . . ?
O15 Mo4 O16 79.81(11) . . ?
O13 Mo4 O19 164.63(11) . . ?
O4 Mo4 O19 87.06(10) . . ?
O14 Mo4 O19 84.22(10) . . ?
O15 Mo4 O19 71.11(9) . . ?
O16 Mo4 O19 70.29(9) . . ?
O17 Mo6 O31 102.97(13) . . ?
O17 Mo6 O15 101.67(12) . . ?
O31 Mo6 O15 93.90(12) . . ?
O17 Mo6 O29 99.49(12) . . ?
O31 Mo6 O29 87.72(12) . . ?
O15 Mo6 O29 157.83(11) . . ?
O17 Mo6 O11 97.96(12) . . ?
O31 Mo6 O11 157.61(11) . . ?
O15 Mo6 O11 89.53(11) . . ?
O29 Mo6 O11 81.03(11) . . ?
O17 Mo6 O19 176.86(11) . . ?
O31 Mo6 O19 76.99(10) . . ?
O15 Mo6 O19 75.22(10) . . ?
O29 Mo6 O19 83.65(10) . . ?
O11 Mo6 O19 82.54(9) . . ?
O7 Mo2 O2 103.78(13) . . ?
O7 Mo2 O11 101.47(12) . . ?
O2 Mo2 O11 100.45(12) . . ?
O7 Mo2 O6 98.01(12) . . ?
O2 Mo2 O6 93.36(11) . . ?
O11 Mo2 O6 152.60(11) . . ?
O7 Mo2 O21 90.80(12) . . ?
O2 Mo2 O21 164.79(11) . . ?
O11 Mo2 O21 80.49(11) . . ?
O6 Mo2 O21 80.14(10) . . ?
O7 Mo2 O9 167.51(12) . . ?
O2 Mo2 O9 85.01(11) . . ?
O11 Mo2 O9 85.35(10) . . ?
O6 Mo2 O9 72.31(10) . . ?
O21 Mo2 O9 79.92(9) . . ?
O37 Mo9 O21 105.34(13) . . ?
O37 Mo9 O29 104.55(12) . . ?
O21 Mo9 O29 92.96(12) . . ?
O37 Mo9 O25 99.29(12) . . ?
O21 Mo9 O25 91.87(12) . . ?
O29 Mo9 O25 153.44(11) . . ?
O37 Mo9 O36 97.42(12) . . ?
O21 Mo9 O36 156.84(11) . . ?
O29 Mo9 O36 85.29(11) . . ?
O25 Mo9 O36 80.13(11) . . ?
O37 Mo9 O27 166.80(11) . . ?
O21 Mo9 O27 85.06(10) . . ?
O29 Mo9 O27 82.61(10) . . ?
O25 Mo9 O27 71.81(10) . . ?
O36 Mo9 O27 71.81(9) . . ?
O22 Mo5 O8 102.74(13) . . ?
O22 Mo5 O10 100.26(12) . . ?
O8 Mo5 O10 94.59(12) . . ?
O22 Mo5 O26 101.14(13) . . ?
O8 Mo5 O26 89.04(12) . . ?
O10 Mo5 O26 156.92(11) . . ?
O22 Mo5 O28 99.92(12) . . ?
O8 Mo5 O28 157.16(11) . . ?
O10 Mo5 O28 84.16(11) . . ?
O26 Mo5 O28 83.76(11) . . ?
O22 Mo5 O20 171.52(12) . . ?
O8 Mo5 O20 83.54(10) . . ?
O10 Mo5 O20 73.31(10) . . ?
O26 Mo5 O20 84.51(10) . . ?
O28 Mo5 O20 74.23(9) . . ?
O33 Mo8 O28 102.92(13) . . ?
O33 Mo8 O18 102.47(13) . . ?
O28 Mo8 O18 92.38(12) . . ?
O33 Mo8 O35 100.80(13) . . ?
O28 Mo8 O35 93.23(12) . . ?
O18 Mo8 O35 154.16(11) . . ?
O33 Mo8 O30 99.43(12) . . ?
O28 Mo8 O30 157.63(11) . . ?
O18 Mo8 O30 83.74(11) . . ?
O35 Mo8 O30 81.53(11) . . ?
O33 Mo8 O20 174.53(11) . . ?
O28 Mo8 O20 74.66(10) . . ?
O18 Mo8 O20 72.92(10) . . ?
O35 Mo8 O20 84.32(10) . . ?
O30 Mo8 O20 83.16(9) . . ?
O24 Mo10 O23 104.13(13) . . ?
O24 Mo10 O25 99.70(13) . . ?
O23 Mo10 O25 95.48(12) . . ?
O24 Mo10 O26 99.13(12) . . ?
O23 Mo10 O26 88.50(11) . . ?
O25 Mo10 O26 159.17(11) . . ?
O24 Mo10 O38 99.81(12) . . ?
O23 Mo10 O38 155.78(11) . . ?
O25 Mo10 O38 83.99(11) . . ?
O26 Mo10 O38 84.09(11) . . ?
O24 Mo10 O27 169.83(11) . . ?
O23 Mo10 O27 84.62(10) . . ?
O25 Mo10 O27 73.98(10) . . ?
O26 Mo10 O27 86.09(10) . . ?
O38 Mo10 O27 71.91(9) . . ?
O39 Mo11 O36 102.51(13) . . ?
O39 Mo11 O38 102.70(13) . . ?
O36 Mo11 O38 92.84(12) . . ?
O39 Mo11 O34 101.49(13) . . ?
O36 Mo11 O34 90.91(12) . . ?
O38 Mo11 O34 154.08(11) . . ?
O39 Mo11 O35 97.92(13) . . ?
O36 Mo11 O35 159.27(11) . . ?
O38 Mo11 O35 85.97(11) . . ?
O34 Mo11 O35 81.59(11) . . ?
O39 Mo11 O27 175.76(12) . . ?
O36 Mo11 O27 75.78(10) . . ?
O38 Mo11 O27 73.64(10) . . ?
O34 Mo11 O27 82.49(10) . . ?
O35 Mo11 O27 84.07(10) . . ?
O12 Mo3 O3 105.41(13) . . ?
O12 Mo3 O10 101.33(12) . . ?
O3 Mo3 O10 93.92(12) . . ?
O12 Mo3 O14 100.93(12) . . ?
O3 Mo3 O14 91.32(12) . . ?
O10 Mo3 O14 154.85(11) . . ?
O12 Mo3 O18 96.55(12) . . ?
O3 Mo3 O18 158.01(12) . . ?
O10 Mo3 O18 82.67(11) . . ?
O14 Mo3 O18 83.31(11) . . ?
O12 Mo3 O20 166.66(11) . . ?
O3 Mo3 O20 86.73(10) . . ?
O10 Mo3 O20 71.80(10) . . ?
O14 Mo3 O20 83.99(10) . . ?
O18 Mo3 O20 71.53(9) . . ?
O4S N6T O9S 169(2) . . ?
Mo1 O1 Pr1 136.93(13) . . ?
Mo2 O2 Pr1 137.33(14) . . ?
Mo3 O3 Pr1 160.71(15) . . ?
Mo4 O4 Pr1 154.70(14) . . ?
Mo1 O6 Mo2 120.91(13) . . ?
Mo5 O8 Mo1 156.33(15) . . ?
P1 O9 Mo2 129.30(14) . . ?
P1 O9 Mo1 129.21(14) . . ?
Mo2 O9 Mo1 89.89(8) . . ?
Mo5 O10 Mo3 125.16(14) . . ?
Mo2 O11 Mo6 157.60(15) . . ?
Mo4 O14 Mo3 141.20(15) . . ?
Mo6 O15 Mo4 123.26(13) . . ?
Mo7 O16 Mo4 126.28(14) . . ?
Mo8 O18 Mo3 125.51(14) . . ?
P1 O19 Mo6 126.91(14) . . ?
P1 O19 Mo4 124.38(14) . . ?
Mo6 O19 Mo4 90.24(8) . . ?
P1 O19 Mo7 125.17(14) . . ?
Mo6 O19 Mo7 88.87(8) . . ?
Mo4 O19 Mo7 89.93(8) . . ?
P1 O20 Mo5 125.47(14) . . ?
P1 O20 Mo3 125.06(14) . . ?
Mo5 O20 Mo3 89.36(8) . . ?
P1 O20 Mo8 127.83(14) . . ?
Mo5 O20 Mo8 87.50(8) . . ?
Mo3 O20 Mo8 89.47(8) . . ?
Mo9 O21 Mo2 145.75(15) . . ?
Mo10 O23 Mo1 154.42(15) . . ?
Mo10 O25 Mo9 123.41(14) . . ?
Mo5 O26 Mo10 143.65(15) . . ?
P1 O27 Mo10 123.48(14) . . ?
P1 O27 Mo11 128.83(14) . . ?
Mo10 O27 Mo11 90.39(9) . . ?
P1 O27 Mo9 123.74(14) . . ?
Mo10 O27 Mo9 89.81(8) . . ?
Mo11 O27 Mo9 89.29(8) . . ?
Mo8 O28 Mo5 123.37(14) . . ?
Mo9 O29 Mo6 150.18(15) . . ?
Mo7 O30 Mo8 148.40(15) . . ?
Mo6 O31 Mo7 122.37(13) . . ?
Mo7 O34 Mo11 151.41(15) . . ?
Mo8 O35 Mo11 155.33(15) . . ?
Mo11 O36 Mo9 123.09(13) . . ?
Mo11 O38 Mo10 123.15(13) . . ?
N6S O9S N6T 165.3(11) . . ?
O9 P1 O19 110.52(14) . . ?
O9 P1 O20 111.17(14) . . ?
O19 P1 O20 108.20(14) . . ?
O9 P1 O27 109.74(14) . . ?
O19 P1 O27 108.59(14) . . ?
O20 P1 O27 108.55(14) . . ?

loop_
_geom_bond_atom_site_label_1
_geom_bond_atom_site_label_2
_geom_bond_distance
_geom_bond_site_symmetry_2
_geom_bond_publ_flag
Pr1 O4 2.412(3) . ?
Pr1 O4 2.412(3) 2 ?
Pr1 O3 2.438(3) 2 ?
Pr1 O3 2.438(3) . ?
Pr1 O2 2.460(3) . ?
Pr1 O2 2.460(3) 2 ?
Pr1 O1 2.462(3) 2 ?
Pr1 O1 2.462(3) . ?
Mo7 O32 1.696(3) . ?
Mo7 O30 1.820(3) . ?
Mo7 O16 1.844(3) . ?
Mo7 O34 1.910(3) . ?
Mo7 O31 2.067(3) . ?
Mo7 O19 2.475(2) . ?
Mo1 O5 1.692(3) . ?
Mo1 O1 1.758(3) . ?
Mo1 O6 1.868(3) . ?
Mo1 O8 1.983(3) . ?
Mo1 O23 2.106(3) . ?
Mo1 O9 2.370(2) . ?
Mo4 O13 1.694(3) . ?
Mo4 O4 1.749(3) . ?
Mo4 O14 1.866(3) . ?
Mo4 O15 2.043(3) . ?
Mo4 O16 2.050(3) . ?
Mo4 O19 2.442(2) . ?
Mo6 O17 1.691(3) . ?
Mo6 O31 1.824(3) . ?
Mo6 O15 1.852(3) . ?
Mo6 O29 1.986(3) . ?
Mo6 O11 1.993(3) . ?
Mo6 O19 2.396(2) . ?
Mo2 O7 1.703(3) . ?
Mo2 O2 1.743(3) . ?
Mo2 O11 1.869(3) . ?
Mo2 O6 1.968(3) . ?
Mo2 O21 2.182(3) . ?
Mo2 O9 2.356(2) . ?
Mo9 O37 1.710(3) . ?
Mo9 O21 1.777(3) . ?
Mo9 O29 1.849(3) . ?
Mo9 O25 1.966(3) . ?
Mo9 O36 2.053(3) . ?
Mo9 O27 2.443(3) . ?
Mo5 O22 1.689(3) . ?
Mo5 O8 1.828(3) . ?
Mo5 O10 1.896(3) . ?
Mo5 O26 1.909(3) . ?
Mo5 O28 2.016(3) . ?
Mo5 O20 2.411(2) . ?
Mo8 O33 1.690(3) . ?
Mo8 O28 1.846(3) . ?
Mo8 O18 1.862(3) . ?
Mo8 O35 1.885(3) . ?
Mo8 O30 2.043(3) . ?
Mo8 O20 2.505(2) . ?
Mo10 O24 1.694(3) . ?
Mo10 O23 1.787(3) . ?
Mo10 O25 1.908(3) . ?
Mo10 O26 1.949(3) . ?
Mo10 O38 2.020(3) . ?
Mo10 O27 2.389(2) . ?
Mo11 O39 1.697(3) . ?
Mo11 O36 1.835(3) . ?
Mo11 O38 1.861(3) . ?
Mo11 O34 1.929(3) . ?
Mo11 O35 2.004(3) . ?
Mo11 O27 2.423(3) . ?
Mo3 O12 1.696(3) . ?
Mo3 O3 1.736(3) . ?
Mo3 O10 1.948(3) . ?
Mo3 O14 1.953(3) . ?
Mo3 O18 2.053(3) . ?
Mo3 O20 2.442(3) . ?
N6S O9S 1.084(13) . ?
N6T O4S 1.14(2) . ?
N6T O9S 1.66(2) . ?
O9 P1 1.527(3) . ?
O19 P1 1.543(3) . ?
O20 P1 1.545(3) . ?
O27 P1 1.548(3) . ?
